data_1554266
loop_
_publ_author_name
'Ivanov, Konstantin L.'
'Vatsouro, Ivan M.'
'Bezzubov, Stanislav I.'
'Melnikov, Mikhail Ya.'
'Budynina, Ekaterina M.'

_publ_section_title
;
 Domino construction of a bullataketal core via double bond cleavage in
 activated dihydrofurans
;
_journal_issue 10
_journal_name_full 'Organic Chemistry Frontiers'
_journal_page_first 1655
_journal_paper_doi 10.1039/C8QO00132D
_journal_volume 5
_journal_year 2018
_chemical_formula_moiety 'C15 H18 O5'
_chemical_formula_sum 'C15 H18 O5'
_chemical_formula_weight 278.29
_chemical_melting_point_gt 329
_chemical_melting_point_lt 330
_chemical_name_systematic
;
Methyl 4-[2-(methoxymethoxy)phenyl]-2-methyl-4,5-dihydrofuran-3-carboxylate
;
_space_group_crystal_system monoclinic
_space_group_IT_number 14
_space_group_name_Hall '-P 2ybc'
_space_group_name_H-M_alt 'P 1 21/c 1'
_atom_sites_solution_hydrogens geom
_audit_creation_method SHELXL-2014/7
_audit_update_record
;
2017-10-16 deposited with the CCDC.
2018-03-14 downloaded from the CCDC.
;
_cell_angle_alpha 90
_cell_angle_beta 93.5220(10)
_cell_angle_gamma 90
_cell_formula_units_Z 4
_cell_length_a 9.9599(6)
_cell_length_b 6.7335(4)
_cell_length_c 20.4059(12)
_cell_measurement_reflns_used 6537
_cell_measurement_temperature 120(2)
_cell_measurement_theta_max 30.473
_cell_measurement_theta_min 2.774
_cell_volume 1365.94(14)
_computing_cell_refinement 'SAINT (Bruker, 2008)'
_computing_data_collection '<i>APEX2</i> (Bruker, 2008)'
_computing_data_reduction 'SAINT (Bruker, 2008)'
_computing_molecular_graphics 'SHELXTL (Sheldrick, 2008)'
_computing_publication_material 'SHELXTL (Sheldrick, 2008)'
_computing_structure_refinement 'SHELXL-2014/7 (Sheldrick, 2014)'
_computing_structure_solution 'SHELXTL (Sheldrick, 2008)'
_diffrn_ambient_temperature 120(2)
_diffrn_measured_fraction_theta_full 1.000
_diffrn_measured_fraction_theta_max 1.000
_diffrn_measurement_device_type 'Bruker SMART APEX II'
_diffrn_measurement_method \w
_diffrn_radiation_type MoK\a
_diffrn_radiation_wavelength 0.71073
_diffrn_reflns_av_R_equivalents 0.0230
_diffrn_reflns_av_unetI/netI 0.0183
_diffrn_reflns_Laue_measured_fraction_full 1.000
_diffrn_reflns_Laue_measured_fraction_max 1.000
_diffrn_reflns_limit_h_max 13
_diffrn_reflns_limit_h_min -13
_diffrn_reflns_limit_k_max 9
_diffrn_reflns_limit_k_min -9
_diffrn_reflns_limit_l_max 27
_diffrn_reflns_limit_l_min -27
_diffrn_reflns_number 14636
_diffrn_reflns_point_group_measured_fraction_full 1.000
_diffrn_reflns_point_group_measured_fraction_max 1.000
_diffrn_reflns_theta_full 25.242
_diffrn_reflns_theta_max 28.998
_diffrn_reflns_theta_min 2.000
_diffrn_source 'fine-focus sealed tube'
_exptl_absorpt_coefficient_mu 0.101
_exptl_absorpt_correction_type multi-scan
_exptl_absorpt_process_details 'SADABS (Bruker, 2008)'
_exptl_crystal_colour COLORLESS
_exptl_crystal_density_diffrn 1.353
_exptl_crystal_description BLOCK
_exptl_crystal_F_000 592
_exptl_crystal_recrystallization_method 'Re-crystallisation from solvent: petroleum ether : ethyl acetate, 4:1'
_exptl_crystal_size_max 0.400
_exptl_crystal_size_mid 0.300
_exptl_crystal_size_min 0.200
_exptl_transmission_factor_max 0.980
_exptl_transmission_factor_min 0.961
_refine_diff_density_max 0.398
_refine_diff_density_min -0.201
_refine_diff_density_rms 0.044
_refine_ls_extinction_method none
_refine_ls_goodness_of_fit_ref 1.032
_refine_ls_hydrogen_treatment constr
_refine_ls_matrix_type full
_refine_ls_number_parameters 184
_refine_ls_number_reflns 3636
_refine_ls_number_restraints 0
_refine_ls_restrained_S_all 1.032
_refine_ls_R_factor_all 0.0419
_refine_ls_R_factor_gt 0.0365
_refine_ls_shift/su_max 0.001
_refine_ls_shift/su_mean 0.000
_refine_ls_structure_factor_coef Fsqd
_refine_ls_weighting_details 'w=1/[\s^2^(Fo^2^)+(0.0539P)^2^+0.4032P] where P=(Fo^2^+2Fc^2^)/3'
_refine_ls_weighting_scheme calc
_refine_ls_wR_factor_gt 0.0952
_refine_ls_wR_factor_ref 0.0994
_reflns_Friedel_coverage 0.000
_reflns_number_gt 3207
_reflns_number_total 3636
_reflns_threshold_expression 'I > 2\s(I)'
_cod_data_source_file c8qo00132d2.cif
_cod_data_source_block 1q
_cod_depositor_comments
;
The following automatic conversions were performed:

data item '_exptl_absorpt_correction_type' value 'MULTI-SCAN' was
changed to 'multi-scan' in accordance with the
/home/saulius/struct/COD-crude-data/automatic-downloads/DataCite-retrospective/RSC/depositions/lib/dictionaries/cif_core.dic
dictionary named 'cif_core.dic' version 2.4.2 last updated on
2011-04-26.

Automatic conversion script
Id: cif_fix_values 6909 2019-04-08 15:41:33Z antanas 
;
_cod_original_sg_symbol_H-M 'P 21/c'
_cod_database_code 1554266
_shelx_shelxl_version_number 2014/7
_shelx_space_group_comment
;
The symmetry employed for this shelxl refinement is uniquely defined
by the following loop, which should always be used as a source of
symmetry information in preference to the above space-group names.
They are only intended as comments.
;
_shelx_estimated_absorpt_t_min 0.961
_shelx_estimated_absorpt_t_max 0.980

loop_
_space_group_symop_operation_xyz
'x, y, z'
'-x, y+1/2, -z+1/2'
'-x, -y, -z'
'x, -y-1/2, z-1/2'

loop_
_atom_site_label
_atom_site_type_symbol
_atom_site_fract_x
_atom_site_fract_y
_atom_site_fract_z
_atom_site_U_iso_or_equiv
_atom_site_adp_type
_atom_site_occupancy
_atom_site_site_symmetry_order
_atom_site_calc_flag
_atom_site_refinement_flags_posn
_atom_site_refinement_flags_adp
O1 O -0.06666(7) 0.56689(12) 0.63084(4) 0.02366(17) Uani 1 1 d . .
O2 O 0.09765(7) 0.61110(11) 0.56124(3) 0.01968(16) Uani 1 1 d . .
O3 O 0.16678(7) 0.03972(11) 0.67655(4) 0.02263(17) Uani 1 1 d . .
O4 O 0.50135(7) 0.29046(11) 0.55623(3) 0.02063(16) Uani 1 1 d . .
O5 O 0.72273(7) 0.16892(12) 0.56403(4) 0.02381(17) Uani 1 1 d . .
C1 C 0.11719(9) 0.33761(15) 0.62957(4) 0.01649(19) Uani 1 1 d . .
C2 C 0.07725(10) 0.19148(15) 0.66900(5) 0.0189(2) Uani 1 1 d . .
C3 C 0.27308(10) 0.07445(15) 0.63186(5) 0.0208(2) Uani 1 1 d . .
H3A H 0.2646 -0.0194 0.5945 0.025 Uiso 1 1 calc R U
H3B H 0.3626 0.0562 0.6550 0.025 Uiso 1 1 calc R U
C4 C 0.25603(9) 0.29134(14) 0.60725(5) 0.01562(18) Uani 1 1 d . .
H4A H 0.2545 0.2945 0.5582 0.019 Uiso 1 1 calc R U
C5 C 0.03835(9) 0.51210(15) 0.60958(5) 0.01701(19) Uani 1 1 d . .
C6 C 0.02417(10) 0.78181(16) 0.53614(5) 0.0217(2) Uani 1 1 d . .
H6A H 0.0715 0.8410 0.5003 0.032 Uiso 1 1 calc R U
H6B H 0.0172 0.8796 0.5713 0.032 Uiso 1 1 calc R U
H6C H -0.0662 0.7410 0.5198 0.032 Uiso 1 1 calc R U
C7 C -0.04611(11) 0.16522(18) 0.70555(5) 0.0257(2) Uani 1 1 d . .
H7A H -0.1094 0.2732 0.6943 0.039 Uiso 1 1 calc R U
H7B H -0.0221 0.1675 0.7528 0.039 Uiso 1 1 calc R U
H7C H -0.0882 0.0376 0.6936 0.039 Uiso 1 1 calc R U
C8 C 0.36768(9) 0.42494(14) 0.63599(4) 0.01471(18) Uani 1 1 d . .
C9 C 0.49508(9) 0.41295(14) 0.61035(5) 0.01616(19) Uani 1 1 d . .
C10 C 0.60482(10) 0.51683(15) 0.63878(5) 0.0201(2) Uani 1 1 d . .
H10A H 0.6912 0.5043 0.6219 0.024 Uiso 1 1 calc R U
C11 C 0.58578(10) 0.63937(15) 0.69241(5) 0.0222(2) Uani 1 1 d . .
H11A H 0.6600 0.7106 0.7122 0.027 Uiso 1 1 calc R U
C12 C 0.46026(11) 0.65894(15) 0.71733(5) 0.0215(2) Uani 1 1 d . .
H12A H 0.4479 0.7451 0.7533 0.026 Uiso 1 1 calc R U
C13 C 0.35194(10) 0.55054(14) 0.68901(5) 0.01804(19) Uani 1 1 d . .
H13A H 0.2660 0.5630 0.7063 0.022 Uiso 1 1 calc R U
C14 C 0.62606(10) 0.27487(18) 0.52607(5) 0.0245(2) Uani 1 1 d . .
H14A H 0.6107 0.2084 0.4830 0.029 Uiso 1 1 calc R U
H14B H 0.6607 0.4100 0.5181 0.029 Uiso 1 1 calc R U
C15 C 0.68115(12) -0.02872(17) 0.57772(6) 0.0289(2) Uani 1 1 d . .
H15A H 0.7569 -0.1024 0.5988 0.043 Uiso 1 1 calc R U
H15B H 0.6510 -0.0948 0.5366 0.043 Uiso 1 1 calc R U
H15C H 0.6070 -0.0248 0.6071 0.043 Uiso 1 1 calc R U

loop_
_atom_site_aniso_label
_atom_site_aniso_U_11
_atom_site_aniso_U_22
_atom_site_aniso_U_33
_atom_site_aniso_U_23
_atom_site_aniso_U_13
_atom_site_aniso_U_12
O1 0.0141(3) 0.0301(4) 0.0273(4) 0.0021(3) 0.0054(3) 0.0040(3)
O2 0.0150(3) 0.0236(4) 0.0207(3) 0.0051(3) 0.0035(3) 0.0038(3)
O3 0.0205(3) 0.0218(4) 0.0257(4) 0.0041(3) 0.0023(3) 0.0000(3)
O4 0.0139(3) 0.0292(4) 0.0191(3) -0.0039(3) 0.0041(3) 0.0018(3)
O5 0.0155(3) 0.0252(4) 0.0310(4) 0.0026(3) 0.0043(3) 0.0019(3)
C1 0.0108(4) 0.0223(5) 0.0164(4) -0.0009(3) 0.0010(3) 0.0001(3)
C2 0.0155(4) 0.0236(5) 0.0173(4) -0.0006(4) -0.0006(3) -0.0017(3)
C3 0.0155(4) 0.0194(5) 0.0276(5) -0.0020(4) 0.0022(4) -0.0006(3)
C4 0.0116(4) 0.0193(4) 0.0159(4) -0.0013(3) 0.0004(3) 0.0007(3)
C5 0.0121(4) 0.0223(5) 0.0166(4) -0.0005(4) -0.0001(3) -0.0011(3)
C6 0.0187(4) 0.0233(5) 0.0229(5) 0.0042(4) 0.0006(4) 0.0042(4)
C7 0.0206(5) 0.0326(6) 0.0243(5) 0.0047(4) 0.0060(4) -0.0047(4)
C8 0.0125(4) 0.0157(4) 0.0158(4) 0.0025(3) -0.0001(3) 0.0005(3)
C9 0.0147(4) 0.0173(4) 0.0165(4) 0.0026(3) 0.0013(3) 0.0017(3)
C10 0.0138(4) 0.0206(5) 0.0257(5) 0.0046(4) 0.0009(3) -0.0019(3)
C11 0.0196(5) 0.0187(5) 0.0274(5) 0.0026(4) -0.0051(4) -0.0047(4)
C12 0.0250(5) 0.0175(5) 0.0216(5) -0.0025(4) -0.0018(4) 0.0005(4)
C13 0.0164(4) 0.0183(4) 0.0194(4) 0.0002(4) 0.0012(3) 0.0025(3)
C14 0.0179(5) 0.0339(6) 0.0227(5) 0.0033(4) 0.0084(4) 0.0056(4)
C15 0.0246(5) 0.0235(5) 0.0390(6) -0.0007(5) 0.0049(4) 0.0020(4)

loop_
_atom_type_symbol
_atom_type_description
_atom_type_scat_dispersion_real
_atom_type_scat_dispersion_imag
_atom_type_scat_source
C C 0.0033 0.0016 'International Tables Vol C Tables 4.2.6.8 and 6.1.1.4'
H H 0.0000 0.0000 'International Tables Vol C Tables 4.2.6.8 and 6.1.1.4'
O O 0.0106 0.0060 'International Tables Vol C Tables 4.2.6.8 and 6.1.1.4'

loop_
_geom_angle_atom_site_label_1
_geom_angle_atom_site_label_2
_geom_angle_atom_site_label_3
_geom_angle
C5 O2 C6 114.63(8)
C2 O3 C3 107.76(8)
C9 O4 C14 118.20(8)
C14 O5 C15 112.78(9)
C2 C1 C5 125.63(9)
C2 C1 C4 109.76(8)
C5 C1 C4 124.59(8)
C1 C2 O3 113.67(9)
C1 C2 C7 132.09(10)
O3 C2 C7 114.24(9)
O3 C3 C4 106.53(8)
O3 C3 H3A 110.4
C4 C3 H3A 110.4
O3 C3 H3B 110.4
C4 C3 H3B 110.4
H3A C3 H3B 108.6
C1 C4 C8 114.96(8)
C1 C4 C3 100.38(7)
C8 C4 C3 111.69(8)
C1 C4 H4A 109.8
C8 C4 H4A 109.8
C3 C4 H4A 109.8
O1 C5 O2 122.28(9)
O1 C5 C1 127.31(9)
O2 C5 C1 110.41(8)
O2 C6 H6A 109.5
O2 C6 H6B 109.5
H6A C6 H6B 109.5
O2 C6 H6C 109.5
H6A C6 H6C 109.5
H6B C6 H6C 109.5
C2 C7 H7A 109.5
C2 C7 H7B 109.5
H7A C7 H7B 109.5
C2 C7 H7C 109.5
H7A C7 H7C 109.5
H7B C7 H7C 109.5
C13 C8 C9 118.21(9)
C13 C8 C4 123.08(8)
C9 C8 C4 118.60(8)
O4 C9 C10 123.99(9)
O4 C9 C8 114.71(8)
C10 C9 C8 121.30(9)
C11 C10 C9 118.90(9)
C11 C10 H10A 120.6
C9 C10 H10A 120.6
C12 C11 C10 120.97(9)
C12 C11 H11A 119.5
C10 C11 H11A 119.5
C11 C12 C13 119.32(9)
C11 C12 H12A 120.3
C13 C12 H12A 120.3
C8 C13 C12 121.24(9)
C8 C13 H13A 119.4
C12 C13 H13A 119.4
O5 C14 O4 112.87(8)
O5 C14 H14A 109.0
O4 C14 H14A 109.0
O5 C14 H14B 109.0
O4 C14 H14B 109.0
H14A C14 H14B 107.8
O5 C15 H15A 109.5
O5 C15 H15B 109.5
H15A C15 H15B 109.5
O5 C15 H15C 109.5
H15A C15 H15C 109.5
H15B C15 H15C 109.5

loop_
_geom_bond_atom_site_label_1
_geom_bond_atom_site_label_2
_geom_bond_distance
O1 C5 1.2140(12)
O2 C5 1.3557(12)
O2 C6 1.4398(12)
O3 C2 1.3588(12)
O3 C3 1.4581(12)
O4 C9 1.3829(12)
O4 C14 1.4236(11)
O5 C14 1.3944(13)
O5 C15 1.4265(14)
C1 C2 1.3465(14)
C1 C5 1.4575(14)
C1 C4 1.5147(12)
C2 C7 1.4865(14)
C3 C4 1.5503(14)
C3 H3A 0.9900
C3 H3B 0.9900
C4 C8 1.5198(12)
C4 H4A 1.0000
C6 H6A 0.9800
C6 H6B 0.9800
C6 H6C 0.9800
C7 H7A 0.9800
C7 H7B 0.9800
C7 H7C 0.9800
C8 C13 1.3896(13)
C8 C9 1.4042(13)
C9 C10 1.3937(13)
C10 C11 1.3927(15)
C10 H10A 0.9500
C11 C12 1.3846(15)
C11 H11A 0.9500
C12 C13 1.3978(14)
C12 H12A 0.9500
C13 H13A 0.9500
C14 H14A 0.9900
C14 H14B 0.9900
C15 H15A 0.9800
C15 H15B 0.9800
C15 H15C 0.9800
